data_2219241
loop_
_publ_author_name
'Wang, Suwen'
'Li, Zhongfang'
'Wang, Xutao'
'Yu, Xianjin'

_publ_section_title
<i>catena</i>-Poly[[(2-{1-[2-(2-aminoethylamino)ethylimino]ethyl}-5-methoxyphenolato-\k^4^<i>N</i>,<i>N</i>',<i>N</i>'',<i>O</i>)copper(II)]-\m-nitrato-\k^2^<i>O</i>:<i>O</i>']
_journal_coeditor_code BI2290
_journal_issue 9
_journal_name_full 'Acta Crystallographica Section E'
_journal_page_first m1193
_journal_paper_doi 10.1107/S1600536808021880
_journal_volume 64
_journal_year 2008
_chemical_formula_iupac '[Cu (C13 H20 N3 O2) (N O3)]'
_chemical_formula_moiety 'C13 H20 Cu N4 O5'
_chemical_formula_sum 'C13 H20 Cu N4 O5'
_chemical_formula_weight 375.87
_chemical_name_systematic
;
<i>catena</i>-Poly[[(2-{1-[2-(2-aminoethylamino)ethylimino]ethyl}-5-
methoxyphenolato-\k^4^<i>N</i>,<i>N</i>',<i>N</i>'',<i>O</i>)copper(II)]-\m-
nitrato-\k^2^<i>O</i>:<i>O</i>']
;
_space_group_IT_number 2
_symmetry_cell_setting triclinic
_symmetry_space_group_name_Hall '-P 1'
_symmetry_space_group_name_H-M 'P -1'
_atom_sites_solution_hydrogens geom
_atom_sites_solution_primary direct
_atom_sites_solution_secondary difmap
_audit_creation_method SHELXL-97
_cell_angle_alpha 69.15(2)
_cell_angle_beta 89.73(2)
_cell_angle_gamma 89.95(2)
_cell_formula_units_Z 2
_cell_length_a 7.2012(10)
_cell_length_b 10.095(2)
_cell_length_c 11.581(2)
_cell_measurement_reflns_used 2739
_cell_measurement_temperature 293(2)
_cell_measurement_theta_max 25.00
_cell_measurement_theta_min 2.16
_cell_volume 786.8(3)
_computing_cell_refinement 'SAINT-Plus (Bruker, 2001)'
_computing_data_collection 'APEX2 (Bruker, 2004)'
_computing_data_reduction 'SAINT-Plus (Bruker, 2001)'
_computing_molecular_graphics 'SHELXTL (Sheldrick, 2008)'
_computing_publication_material 'SHELXTL (Sheldrick, 2008)'
_computing_structure_refinement 'SHELXL97 (Sheldrick, 2008)'
_computing_structure_solution 'SHELXS97 (Sheldrick, 2008)'
_diffrn_ambient_temperature 293(2)
_diffrn_measured_fraction_theta_full 0.988
_diffrn_measured_fraction_theta_max 0.988
_diffrn_measurement_device_type 'Bruker APEXII CCD'
_diffrn_measurement_method '\f and \w'
_diffrn_radiation_monochromator graphite
_diffrn_radiation_source 'fine-focus sealed tube'
_diffrn_radiation_type MoK\a
_diffrn_radiation_wavelength 0.71073
_diffrn_reflns_av_R_equivalents 0.0286
_diffrn_reflns_av_sigmaI/netI 0.0454
_diffrn_reflns_limit_h_max 8
_diffrn_reflns_limit_h_min -8
_diffrn_reflns_limit_k_max 12
_diffrn_reflns_limit_k_min -11
_diffrn_reflns_limit_l_max 13
_diffrn_reflns_limit_l_min -13
_diffrn_reflns_number 4891
_diffrn_reflns_theta_full 25.00
_diffrn_reflns_theta_max 25.00
_diffrn_reflns_theta_min 2.16
_diffrn_standards_number 0
_exptl_absorpt_coefficient_mu 1.419
_exptl_absorpt_correction_T_max 0.730
_exptl_absorpt_correction_T_min 0.569
_exptl_absorpt_correction_type multi-scan
_exptl_absorpt_process_details '(SADABS; Bruker, 2001)'
_exptl_crystal_colour blue
_exptl_crystal_density_diffrn 1.587
_exptl_crystal_density_method 'not measured'
_exptl_crystal_description block
_exptl_crystal_F_000 390
_exptl_crystal_size_max 0.43
_exptl_crystal_size_mid 0.28
_exptl_crystal_size_min 0.22
_refine_diff_density_max 0.912
_refine_diff_density_min -0.420
_refine_ls_extinction_method none
_refine_ls_goodness_of_fit_ref 1.000
_refine_ls_hydrogen_treatment mixed
_refine_ls_matrix_type full
_refine_ls_number_parameters 213
_refine_ls_number_reflns 2739
_refine_ls_number_restraints 1
_refine_ls_restrained_S_all 1.000
_refine_ls_R_factor_all 0.0711
_refine_ls_R_factor_gt 0.0599
_refine_ls_shift/su_max 0.016
_refine_ls_shift/su_mean 0.001
_refine_ls_structure_factor_coef Fsqd
_refine_ls_weighting_details 'calc w=1/[\s^2^(Fo^2^)+(0.107P)^2^+0.9393P] where P=(Fo^2^+2Fc^2^)/3'
_refine_ls_weighting_scheme calc
_refine_ls_wR_factor_gt 0.1523
_refine_ls_wR_factor_ref 0.1595
_reflns_number_gt 1896
_reflns_number_total 2739
_reflns_threshold_expression I>2\s(I)
_cod_data_source_file bi2290.cif
_cod_data_source_block I
_cod_database_code 2219241
_cod_database_fobs_code 2219241

loop_
_symmetry_equiv_pos_as_xyz
'x, y, z'
'-x, -y, -z'

loop_
_atom_site_type_symbol
_atom_site_label
_atom_site_fract_x
_atom_site_fract_y
_atom_site_fract_z
_atom_site_U_iso_or_equiv
_atom_site_adp_type
_atom_site_calc_flag
_atom_site_refinement_flags
_atom_site_occupancy
Cu Cu1 0.72893(13) 0.60509(7) 0.61951(6) 0.0396(3) Uani d . 1
C C2 0.7556(9) 0.9968(6) 0.1737(5) 0.0428(13) Uani d . 1
C C3 0.7606(11) 1.1062(6) 0.2212(6) 0.0533(16) Uani d . 1
H H3 0.7675 1.2001 0.1682 0.064 Uiso calc R 1
C C4 0.7551(10) 1.0737(7) 0.3470(6) 0.0511(16) Uani d . 1
H H4 0.7594 1.1475 0.3772 0.061 Uiso calc R 1
C C5 0.7434(8) 0.9336(6) 0.4323(5) 0.0355(12) Uani d . 1
C C6 0.7281(8) 0.8240(6) 0.3825(5) 0.0379(12) Uani d . 1
C C7 0.7387(9) 0.8620(6) 0.2511(6) 0.0430(14) Uani d . 1
H H7 0.7337 0.7905 0.2181 0.052 Uiso calc R 1
C C8 0.7388(8) 0.9117(6) 0.5646(5) 0.0364(12) Uani d . 1
C C9 0.7516(10) 1.0377(7) 0.6051(6) 0.0503(15) Uani d . 1
H H9A 0.6518 1.0342 0.6614 0.075 Uiso calc R 1
H H9B 0.7428 1.1235 0.5342 0.075 Uiso calc R 1
H H9C 0.8682 1.0357 0.6455 0.075 Uiso calc R 1
C C10 0.7303(11) 0.7615(7) 0.7821(5) 0.0519(16) Uani d . 1
H H10A 0.6546 0.8307 0.8011 0.062 Uiso calc R 1
H H10B 0.8577 0.7716 0.8046 0.062 Uiso calc R 1
C C11 0.6598(11) 0.6117(8) 0.8535(6) 0.0625(19) Uani d . 1
H H11A 0.6895 0.5850 0.9404 0.075 Uiso calc R 1
H H11B 0.5260 0.6079 0.8456 0.075 Uiso calc R 1
C C12 0.6772(13) 0.3710(8) 0.8405(7) 0.0637(19) Uani d . 1
H H12A 0.5426 0.3719 0.8441 0.076 Uiso calc R 1
H H12B 0.7233 0.3152 0.9219 0.076 Uiso calc R 1
C C13 0.7406(11) 0.3068(7) 0.7474(6) 0.0562(17) Uani d . 1
H H13A 0.8729 0.2881 0.7557 0.067 Uiso calc R 1
H H13B 0.6766 0.2177 0.7620 0.067 Uiso calc R 1
N N1 0.7187(7) 0.7844(5) 0.6477(4) 0.0402(11) Uani d . 1
N N2 0.7485(8) 0.5147(5) 0.8029(4) 0.0415(11) Uani d D 1
H H1 0.871(2) 0.517(7) 0.816(6) 0.050 Uiso d D 1
N N3 0.2005(9) 0.5570(6) 0.6866(6) 0.0550(14) Uani d . 1
N N4 0.6991(8) 0.4070(5) 0.6214(5) 0.0500(13) Uani d . 1
H H4A 0.5822 0.3937 0.6006 0.060 Uiso calc R 1
H H4B 0.7773 0.3921 0.5664 0.060 Uiso calc R 1
O O1 0.7593(8) 1.0387(5) 0.0493(4) 0.0616(13) Uani d . 1
O O2 0.7129(9) 0.6914(4) 0.4468(4) 0.0633(15) Uani d . 1
O O3 0.0805(9) 0.5939(7) 0.6146(6) 0.0869(18) Uani d . 1
O O4 0.3604(9) 0.5871(7) 0.6519(7) 0.096(2) Uani d . 1
O O5 0.1656(9) 0.4935(8) 0.7984(6) 0.098(2) Uani d . 1
C C1 0.7476(17) 0.9303(8) -0.0054(6) 0.080(3) Uani d . 1
H H1A 0.8518 0.8674 0.0206 0.121 Uiso calc R 1
H H1B 0.7488 0.9741 -0.0938 0.121 Uiso calc R 1
H H1C 0.6346 0.8776 0.0207 0.121 Uiso calc R 1

loop_
_atom_site_aniso_label
_atom_site_aniso_U_11
_atom_site_aniso_U_22
_atom_site_aniso_U_33
_atom_site_aniso_U_12
_atom_site_aniso_U_13
_atom_site_aniso_U_23
Cu1 0.0575(5) 0.0319(4) 0.0322(4) -0.0024(3) 0.0031(3) -0.0149(3)
C2 0.040(3) 0.038(3) 0.048(3) -0.004(2) 0.000(3) -0.013(3)
C3 0.076(5) 0.029(3) 0.046(3) 0.007(3) -0.016(3) 0.000(2)
C4 0.070(4) 0.035(3) 0.048(3) -0.004(3) 0.013(3) -0.015(3)
C5 0.032(3) 0.033(3) 0.048(3) -0.006(2) 0.013(2) -0.022(2)
C6 0.045(3) 0.033(3) 0.035(3) -0.006(2) -0.003(2) -0.011(2)
C7 0.050(4) 0.038(3) 0.048(3) -0.005(3) 0.015(3) -0.025(3)
C8 0.031(3) 0.030(3) 0.051(3) 0.001(2) 0.006(2) -0.018(2)
C9 0.058(4) 0.046(3) 0.060(4) -0.001(3) -0.001(3) -0.034(3)
C10 0.077(5) 0.048(3) 0.037(3) 0.001(3) 0.002(3) -0.022(3)
C11 0.064(5) 0.078(5) 0.053(4) -0.009(4) 0.010(3) -0.033(4)
C12 0.087(6) 0.053(4) 0.053(4) -0.005(4) -0.007(4) -0.021(3)
C13 0.072(5) 0.044(4) 0.053(4) 0.000(3) 0.016(3) -0.020(3)
N1 0.046(3) 0.044(3) 0.038(2) -0.001(2) 0.005(2) -0.025(2)
N2 0.046(3) 0.049(3) 0.032(2) -0.003(2) 0.002(2) -0.018(2)
N3 0.055(4) 0.055(3) 0.057(4) -0.002(3) 0.004(3) -0.022(3)
N4 0.055(3) 0.046(3) 0.049(3) -0.005(2) 0.006(2) -0.017(2)
O1 0.098(4) 0.042(2) 0.040(2) -0.006(2) -0.007(2) -0.0085(19)
O2 0.125(5) 0.029(2) 0.036(2) -0.005(2) 0.000(2) -0.0107(17)
O3 0.065(4) 0.108(5) 0.078(4) -0.005(3) 0.020(3) -0.022(3)
O4 0.060(4) 0.100(5) 0.147(6) 0.018(3) -0.040(4) -0.067(5)
O5 0.071(4) 0.137(6) 0.076(4) 0.003(4) -0.010(3) -0.026(4)
C1 0.155(9) 0.052(4) 0.038(3) -0.008(5) -0.003(4) -0.020(3)

loop_
_atom_type_symbol
_atom_type_description
_atom_type_scat_dispersion_real
_atom_type_scat_dispersion_imag
_atom_type_scat_source
C C 0.0033 0.0016 'International Tables Vol C Tables 4.2.6.8 and 6.1.1.4'
H H 0.0000 0.0000 'International Tables Vol C Tables 4.2.6.8 and 6.1.1.4'
N N 0.0061 0.0033 'International Tables Vol C Tables 4.2.6.8 and 6.1.1.4'
O O 0.0106 0.0060 'International Tables Vol C Tables 4.2.6.8 and 6.1.1.4'
Cu Cu 0.3201 1.2651 'International Tables Vol C Tables 4.2.6.8 and 6.1.1.4'

loop_
_geom_angle_atom_site_label_1
_geom_angle_atom_site_label_2
_geom_angle_atom_site_label_3
_geom_angle
O2 Cu1 N1 93.98(19)
O2 Cu1 N2 179.4(3)
N1 Cu1 N2 85.7(2)
O2 Cu1 N4 95.0(2)
N1 Cu1 N4 167.3(2)
N2 Cu1 N4 85.4(2)
O2 Cu1 O4 93.8(3)
N1 Cu1 O4 87.8(2)
N2 Cu1 O4 86.7(2)
N4 Cu1 O4 82.8(2)
C7 C2 O1 124.9(5)
C7 C2 C3 119.6(6)
O1 C2 C3 115.4(5)
C4 C3 C2 119.5(6)
C4 C3 H3 120.3
C2 C3 H3 120.3
C3 C4 C5 123.1(6)
C3 C4 H4 118.5
C5 C4 H4 118.5
C4 C5 C6 116.8(5)
C4 C5 C8 118.2(5)
C6 C5 C8 124.9(5)
O2 C6 C5 124.9(5)
O2 C6 C7 116.7(5)
C5 C6 C7 118.3(5)
C2 C7 C6 122.5(5)
C2 C7 H7 118.7
C6 C7 H7 118.7
N1 C8 C5 120.8(5)
N1 C8 C9 119.6(5)
C5 C8 C9 119.6(5)
C8 C9 H9A 109.5
C8 C9 H9B 109.5
H9A C9 H9B 109.5
C8 C9 H9C 109.5
H9A C9 H9C 109.5
H9B C9 H9C 109.5
N1 C10 C11 107.4(5)
N1 C10 H10A 110.2
C11 C10 H10A 110.2
N1 C10 H10B 110.2
C11 C10 H10B 110.2
H10A C10 H10B 108.5
N2 C11 C10 108.5(6)
N2 C11 H11A 110.0
C10 C11 H11A 110.0
N2 C11 H11B 110.0
C10 C11 H11B 110.0
H11A C11 H11B 108.4
N2 C12 C13 108.5(6)
N2 C12 H12A 110.0
C13 C12 H12A 110.0
N2 C12 H12B 110.0
C13 C12 H12B 110.0
H12A C12 H12B 108.4
N4 C13 C12 109.0(6)
N4 C13 H13A 109.9
C12 C13 H13A 109.9
N4 C13 H13B 109.9
C12 C13 H13B 109.9
H13A C13 H13B 108.3
C8 N1 C10 120.5(5)
C8 N1 Cu1 126.7(4)
C10 N1 Cu1 111.3(4)
C12 N2 C11 118.0(6)
C12 N2 Cu1 108.8(4)
C11 N2 Cu1 106.1(4)
C12 N2 H1 112(4)
C11 N2 H1 108(4)
Cu1 N2 H1 103(4)
O3 N3 O4 119.1(6)
O3 N3 O5 120.6(7)
O4 N3 O5 120.2(7)
C13 N4 Cu1 108.5(4)
C13 N4 H4A 110.0
Cu1 N4 H4A 110.0
C13 N4 H4B 110.0
Cu1 N4 H4B 110.0
H4A N4 H4B 108.4
C2 O1 C1 117.9(5)
C6 O2 Cu1 127.1(4)
N3 O4 Cu1 167.6(6)
O1 C1 H1A 109.5
O1 C1 H1B 109.5
H1A C1 H1B 109.5
O1 C1 H1C 109.5
H1A C1 H1C 109.5
H1B C1 H1C 109.5

loop_
_geom_bond_atom_site_label_1
_geom_bond_atom_site_label_2
_geom_bond_site_symmetry_2
_geom_bond_distance
Cu1 N1 . 1.952(5)
Cu1 N2 . 1.997(5)
Cu1 N4 . 2.004(5)
Cu1 O2 . 1.880(4)
Cu1 O3 1_655 2.535(6)
Cu1 O4 . 2.676(7)
C2 C7 . 1.342(8)
C2 O1 . 1.350(7)
C2 C3 . 1.398(9)
C3 C4 . 1.374(9)
C3 H3 . 0.930
C4 C5 . 1.410(8)
C4 H4 . 0.930
C5 C6 . 1.422(8)
C5 C8 . 1.468(8)
C6 O2 . 1.284(7)
C6 C7 . 1.433(8)
C7 H7 . 0.930
C8 N1 . 1.310(7)
C8 C9 . 1.508(8)
C9 H9A . 0.960
C9 H9B . 0.960
C9 H9C . 0.960
C10 N1 . 1.493(7)
C10 C11 . 1.529(10)
C10 H10A . 0.970
C10 H10B . 0.970
C11 N2 . 1.453(9)
C11 H11A . 0.970
C11 H11B . 0.970
C12 N2 . 1.451(9)
C12 C13 . 1.511(10)
C12 H12A . 0.970
C12 H12B . 0.970
C13 N4 . 1.481(9)
C13 H13A . 0.970
C13 H13B . 0.970
N2 H1 . 0.900(10)
N3 O3 . 1.169(9)
N3 O4 . 1.220(9)
N3 O5 . 1.248(8)
N4 H4A . 0.900
N4 H4B . 0.900
O1 C1 . 1.449(9)
C1 H1A . 0.960
C1 H1B . 0.960
C1 H1C . 0.960

loop_
_geom_hbond_atom_site_label_D
_geom_hbond_atom_site_label_H
_geom_hbond_atom_site_label_A
_geom_hbond_site_symmetry_A
_geom_hbond_distance_DH
_geom_hbond_distance_HA
_geom_hbond_distance_DA
_geom_hbond_angle_DHA
N2 H1 O5 1_655 0.900(10) 2.15(2) 3.013(8) 161(6)
N2 H1 O3 1_655 0.900(10) 2.65(6) 3.134(8) 115(5)
N4 H4A O2 2_666 0.90 2.43 3.316(9) 168.4
N4 H4B O3 2_666 0.90 2.29 3.157(8) 162.4
N4 H4B O4 2_666 0.90 2.66 3.175(9) 117.5
